data_6000546
loop_
_publ_author_name
'Mora, A. J.'
'Fitch, A. N.'

_publ_section_title
;
 The low-temperature crystal structure of RS-camphor
;
_journal_name_full 'Journal of Solid State Chemistry'
_journal_page_first 211
_journal_page_last 214
_journal_paper_doi 10.1006/jssc.1997.7648
_journal_volume 134
_journal_year 1997
_chemical_formula_sum 'C10 H16 O'
_space_group_name_H-M_alt 'C m c m'
_cell_angle_alpha 90.000
_cell_angle_beta 90.000
_cell_angle_gamma 90.000
_cell_length_a 6.8341
_cell_length_b 11.6584
_cell_length_c 11.5000
_cell_volume 916.26
_diffrn_ambient_temperature 100
_cod_database_code 6000546

loop_
_atom_site_label
_atom_site_fract_x
_atom_site_fract_y
_atom_site_fract_z
? ? ? ?
